data_7101493
loop_
_publ_author_name
'Richard S. Herrick'
'Tim J. Brunker'
'Caroline Maus'
'Kerianne Crandall'
'Anil Cetin'
'Christopher J. Ziegler'

_publ_section_title
;
Aqueous preparation and physiological stability studies of
Re(CO)3(tripodal) compounds
;
_journal_issue 41
_journal_name_full 'Chemical Communications'
_journal_paper_doi 10.1039/b608683g
_journal_year 2006
_chemical_formula_sum 'C19 H22 Br N6 O3 Re'
_chemical_formula_weight 648.54
_chemical_name_systematic
;
?
;
_space_group_IT_number 62
_symmetry_cell_setting orthorhombic
_symmetry_space_group_name_Hall '-P 2ac 2n'
_symmetry_space_group_name_H-M 'P n m a'
_atom_sites_solution_hydrogens geom
_atom_sites_solution_primary direct
_atom_sites_solution_secondary difmap
_audit_creation_method SHELXL-97
_cell_angle_alpha 90.00
_cell_angle_beta 90.00
_cell_angle_gamma 90.00
_cell_formula_units_Z 4
_cell_length_a 11.9161(18)
_cell_length_b 11.8438(18)
_cell_length_c 15.996(2)
_cell_measurement_reflns_used 5141
_cell_measurement_temperature 100(2)
_cell_measurement_theta_max 28.04
_cell_measurement_theta_min 2.14
_cell_volume 2257.5(6)
_computing_cell_refinement 'Bruker SMART'
_computing_data_collection 'Bruker SMART'
_computing_data_reduction 'Bruker SAINT'
_computing_molecular_graphics 'Bruker SHELXTL'
_computing_publication_material 'Bruker SHELXTL'
_computing_structure_refinement 'SHELXL-97 (Sheldrick, 1997)'
_computing_structure_solution 'SHELXS-97 (Sheldrick, 1990)'
_diffrn_ambient_temperature 100(2)
_diffrn_measured_fraction_theta_full 0.983
_diffrn_measured_fraction_theta_max 0.983
_diffrn_measurement_device_type 'CCD area detector'
_diffrn_measurement_method 'phi and omega scans'
_diffrn_radiation_monochromator graphite
_diffrn_radiation_source 'fine-focus sealed tube'
_diffrn_radiation_type MoK\a
_diffrn_radiation_wavelength 0.71073
_diffrn_reflns_av_R_equivalents 0.0478
_diffrn_reflns_av_sigmaI/netI 0.0323
_diffrn_reflns_limit_h_max 15
_diffrn_reflns_limit_h_min -15
_diffrn_reflns_limit_k_max 15
_diffrn_reflns_limit_k_min -15
_diffrn_reflns_limit_l_max 21
_diffrn_reflns_limit_l_min -20
_diffrn_reflns_number 19193
_diffrn_reflns_theta_full 28.29
_diffrn_reflns_theta_max 28.29
_diffrn_reflns_theta_min 2.13
_exptl_absorpt_coefficient_mu 7.184
_exptl_absorpt_correction_T_max 0.5336
_exptl_absorpt_correction_T_min 0.2901
_exptl_absorpt_correction_type 'Empirical SADABS'
_exptl_crystal_colour colorless
_exptl_crystal_density_diffrn 1.908
_exptl_crystal_density_meas 0
_exptl_crystal_density_method 'not measured'
_exptl_crystal_description block
_exptl_crystal_F_000 1248
_exptl_crystal_size_max 0.20
_exptl_crystal_size_mid 0.20
_exptl_crystal_size_min 0.10
_refine_diff_density_max 1.417
_refine_diff_density_min -1.867
_refine_diff_density_rms 0.134
_refine_ls_extinction_method none
_refine_ls_goodness_of_fit_ref 1.094
_refine_ls_hydrogen_treatment constr
_refine_ls_matrix_type full
_refine_ls_number_parameters 158
_refine_ls_number_reflns 2886
_refine_ls_number_restraints 0
_refine_ls_restrained_S_all 1.094
_refine_ls_R_factor_all 0.0339
_refine_ls_R_factor_gt 0.0277
_refine_ls_shift/su_max 0.001
_refine_ls_shift/su_mean 0.000
_refine_ls_structure_factor_coef Fsqd
_refine_ls_weighting_details 'calc w=1/[\s^2^(Fo^2^)+(0.0154P)^2^+4.9420P] where P=(Fo^2^+2Fc^2^)/3'
_refine_ls_weighting_scheme calc
_refine_ls_wR_factor_gt 0.0536
_refine_ls_wR_factor_ref 0.0554
_reflns_number_gt 2586
_reflns_number_total 2886
_reflns_threshold_expression >2sigma(I)
_cod_data_source_file b608683g.txt
_cod_depositor_comments
;
The following automatic conversions were performed:
'_symmetry_cell_setting' value 'Orthorhombic' changed to 'orthorhombic'
according to '/home/saulius/struct/CIF-dictionaries/cif_core.dic'
dictionary named 'cif_core.dic' version 2.4.1 from 2010-06-29.

Automatic conversion script
Id: cif_fix_enum 1527 2010-12-29 10:47:43Z saulius 
;
_cod_original_sg_symbol_H-M Pnma
_cod_database_code 7101493

loop_
_symmetry_equiv_pos_as_xyz
'x, y, z'
'-x+1/2, -y, z+1/2'
'-x, y+1/2, -z'
'x+1/2, -y+1/2, -z+1/2'
'-x, -y, -z'
'x-1/2, y, -z-1/2'
'x, -y-1/2, z'
'-x-1/2, y-1/2, z-1/2'

loop_
_atom_site_label
_atom_site_type_symbol
_atom_site_fract_x
_atom_site_fract_y
_atom_site_fract_z
_atom_site_U_iso_or_equiv
_atom_site_adp_type
_atom_site_occupancy
_atom_site_symmetry_multiplicity
_atom_site_calc_flag
_atom_site_refinement_flags
Br1 Br 0.47841(4) 0.2500 0.37506(3) 0.01683(11) Uani 1 2 d S
C1 C 0.8569(3) 0.0410(3) 0.6844(2) 0.0161(7) Uani 1 1 d .
C2 C 0.7554(3) -0.0026(3) 0.6544(2) 0.0174(7) Uani 1 1 d .
H2 H 0.7175 -0.0677 0.6746 0.021 Uiso 1 1 calc R
C3 C 0.7209(3) 0.0664(3) 0.5902(2) 0.0142(7) Uani 1 1 d .
C4 C 1.0710(4) 0.2500 0.4439(3) 0.0177(10) Uani 1 2 d S
C5 C 1.0079(4) 0.2500 0.3696(3) 0.0184(11) Uani 1 2 d S
H5 H 1.0372 0.2500 0.3143 0.022 Uiso 1 2 calc SR
C6 C 0.8970(4) 0.2500 0.3911(3) 0.0145(10) Uani 1 2 d S
C7 C 0.9289(3) -0.0022(3) 0.7534(2) 0.0218(8) Uani 1 1 d .
H7A H 1.0067 -0.0073 0.7341 0.033 Uiso 1 1 calc R
H7B H 0.9026 -0.0772 0.7705 0.033 Uiso 1 1 calc R
H7C H 0.9246 0.0495 0.8012 0.033 Uiso 1 1 calc R
C8 C 0.6223(3) 0.0564(3) 0.5330(2) 0.0192(7) Uani 1 1 d .
H8A H 0.5770 0.1254 0.5364 0.029 Uiso 1 1 calc R
H8B H 0.5766 -0.0086 0.5496 0.029 Uiso 1 1 calc R
H8C H 0.6486 0.0460 0.4755 0.029 Uiso 1 1 calc R
C9 C 1.1945(4) 0.2500 0.4553(3) 0.0219(11) Uani 1 2 d S
H9A H 1.2183 0.3230 0.4779 0.033 Uiso 0.50 1 calc PR
H9B H 1.2310 0.2372 0.4012 0.033 Uiso 0.50 1 calc PR
H9C H 1.2156 0.1897 0.4942 0.033 Uiso 0.50 1 calc PR
C10 C 0.7936(5) 0.2500 0.3379(3) 0.0248(12) Uani 1 2 d S
H10A H 0.7406 0.1936 0.3591 0.037 Uiso 0.50 1 calc PR
H10B H 0.8139 0.2315 0.2801 0.037 Uiso 0.50 1 calc PR
H10C H 0.7587 0.3249 0.3396 0.037 Uiso 0.50 1 calc PR
C11 C 0.7989(4) 0.2500 0.5324(3) 0.0118(9) Uani 1 2 d S
H11 H 0.7286 0.2500 0.4982 0.014 Uiso 1 2 calc SR
C12 C 1.0408(4) 0.2500 0.7635(3) 0.0173(10) Uani 1 2 d S
C13 C 1.1384(3) 0.1347(3) 0.6394(2) 0.0217(8) Uani 1 1 d .
N1 N 0.8843(2) 0.1336(2) 0.64138(17) 0.0132(6) Uani 1 1 d .
N2 N 0.7999(2) 0.1492(2) 0.58376(17) 0.0128(6) Uani 1 1 d .
N3 N 0.9997(3) 0.2500 0.5095(3) 0.0153(9) Uani 1 2 d S
N4 N 0.8940(3) 0.2500 0.4763(2) 0.0139(8) Uani 1 2 d S
O1 O 1.0540(4) 0.2500 0.8345(2) 0.0307(10) Uani 1 2 d S
O2 O 1.2042(2) 0.0638(3) 0.63638(18) 0.0341(7) Uani 1 1 d .
Re1 Re 1.025220(16) 0.2500 0.644343(12) 0.01318(6) Uani 1 2 d S

loop_
_atom_site_aniso_label
_atom_site_aniso_U_11
_atom_site_aniso_U_22
_atom_site_aniso_U_33
_atom_site_aniso_U_23
_atom_site_aniso_U_13
_atom_site_aniso_U_12
Br1 0.0164(2) 0.0167(2) 0.0174(2) 0.000 0.00223(19) 0.000
C1 0.0192(17) 0.0146(16) 0.0144(17) 0.0000(13) 0.0009(14) -0.0005(14)
C2 0.0198(17) 0.0135(17) 0.0188(19) 0.0022(13) 0.0030(14) -0.0024(13)
C3 0.0149(16) 0.0128(16) 0.0150(17) -0.0019(13) 0.0023(14) -0.0006(13)
C4 0.018(2) 0.016(2) 0.019(3) 0.000 0.004(2) 0.000
C5 0.022(3) 0.020(2) 0.013(3) 0.000 0.004(2) 0.000
C6 0.017(2) 0.013(2) 0.013(2) 0.000 -0.0020(19) 0.000
C7 0.026(2) 0.0188(18) 0.0210(19) 0.0051(15) -0.0026(16) 0.0008(15)
C8 0.0164(17) 0.0203(18) 0.0209(18) -0.0013(14) -0.0028(15) -0.0051(14)
C9 0.014(2) 0.026(3) 0.026(3) 0.000 0.009(2) 0.000
C10 0.029(3) 0.035(3) 0.011(3) 0.000 -0.001(2) 0.000
C11 0.014(2) 0.014(2) 0.007(2) 0.000 -0.0043(18) 0.000
C12 0.012(2) 0.020(2) 0.021(3) 0.000 -0.002(2) 0.000
C13 0.0135(17) 0.030(2) 0.0212(19) 0.0007(16) -0.0025(15) 0.0028(15)
N1 0.0105(13) 0.0141(13) 0.0151(14) -0.0001(11) -0.0030(11) 0.0019(11)
N2 0.0117(13) 0.0129(14) 0.0137(14) 0.0011(11) -0.0026(11) 0.0005(11)
N3 0.0065(19) 0.015(2) 0.024(2) 0.000 -0.0050(16) 0.000
N4 0.012(2) 0.017(2) 0.012(2) 0.000 0.0007(16) 0.000
O1 0.042(3) 0.030(2) 0.020(2) 0.000 -0.0105(17) 0.000
O2 0.0293(16) 0.0428(18) 0.0301(16) 0.0067(14) 0.0009(13) 0.0186(14)
Re1 0.01020(10) 0.01516(10) 0.01418(10) 0.000 -0.00225(8) 0.000

loop_
_atom_type_symbol
_atom_type_description
_atom_type_scat_dispersion_real
_atom_type_scat_dispersion_imag
_atom_type_scat_source
C C 0.0033 0.0016 'International Tables Vol C Tables 4.2.6.8 and 6.1.1.4'
H H 0.0000 0.0000 'International Tables Vol C Tables 4.2.6.8 and 6.1.1.4'
N N 0.0061 0.0033 'International Tables Vol C Tables 4.2.6.8 and 6.1.1.4'
O O 0.0106 0.0060 'International Tables Vol C Tables 4.2.6.8 and 6.1.1.4'
Br Br -0.2901 2.4595 'International Tables Vol C Tables 4.2.6.8 and 6.1.1.4'
Re Re -1.0185 7.2310 'International Tables Vol C Tables 4.2.6.8 and 6.1.1.4'

loop_
_geom_angle_atom_site_label_1
_geom_angle_atom_site_label_2
_geom_angle_atom_site_label_3
_geom_angle
_geom_angle_site_symmetry_1
_geom_angle_site_symmetry_3
N1 C1 C2 109.7(3) . .
N1 C1 C7 121.5(3) . .
C2 C1 C7 128.7(3) . .
C3 C2 C1 107.2(3) . .
N2 C3 C2 106.1(3) . .
N2 C3 C8 123.6(3) . .
C2 C3 C8 130.2(3) . .
N3 C4 C5 108.7(4) . .
N3 C4 C9 122.0(5) . .
C5 C4 C9 129.3(5) . .
C6 C5 C4 107.7(4) . .
N4 C6 C5 106.1(4) . .
N4 C6 C10 123.2(4) . .
C5 C6 C10 130.7(5) . .
N4 C11 N2 110.2(2) . 7_565
N4 C11 N2 110.2(2) . .
N2 C11 N2 110.9(4) 7_565 .
O1 C12 Re1 177.7(4) . .
O2 C13 Re1 178.4(3) . .
C1 N1 N2 106.0(3) . .
C1 N1 Re1 134.3(2) . .
N2 N1 Re1 119.6(2) . .
C3 N2 N1 110.9(3) . .
C3 N2 C11 129.1(3) . .
N1 N2 C11 119.7(3) . .
C4 N3 N4 106.2(4) . .
C4 N3 Re1 133.0(3) . .
N4 N3 Re1 120.9(3) . .
C6 N4 N3 111.4(4) . .
C6 N4 C11 129.8(4) . .
N3 N4 C11 118.8(4) . .
C12 Re1 C13 88.44(15) . 7_565
C12 Re1 C13 88.44(15) . .
C13 Re1 C13 90.6(2) 7_565 .
C12 Re1 N1 95.55(13) . .
C13 Re1 N1 173.02(13) 7_565 .
C13 Re1 N1 95.22(13) . .
C12 Re1 N1 95.55(13) . 7_565
C13 Re1 N1 95.22(13) 7_565 7_565
C13 Re1 N1 173.02(13) . 7_565
N1 Re1 N1 78.73(14) . 7_565
C12 Re1 N3 177.55(17) . .
C13 Re1 N3 93.28(13) 7_565 .
C13 Re1 N3 93.28(13) . .
N1 Re1 N3 82.56(11) . .
N1 Re1 N3 82.56(11) 7_565 .

loop_
_geom_bond_atom_site_label_1
_geom_bond_atom_site_label_2
_geom_bond_distance
_geom_bond_site_symmetry_2
C1 N1 1.337(4) .
C1 C2 1.400(5) .
C1 C7 1.488(5) .
C2 C3 1.375(5) .
C3 N2 1.364(4) .
C3 C8 1.494(5) .
C4 N3 1.349(6) .
C4 C5 1.407(7) .
C4 C9 1.483(7) .
C5 C6 1.366(7) .
C6 N4 1.363(6) .
C6 C10 1.498(7) .
C11 N4 1.446(6) .
C11 N2 1.449(4) 7_565
C11 N2 1.449(4) .
C12 O1 1.147(6) .
C12 Re1 1.914(5) .
C13 O2 1.150(4) .
C13 Re1 1.921(4) .
N1 N2 1.377(4) .
N1 Re1 2.173(3) .
N3 N4 1.366(5) .
N3 Re1 2.179(4) .
Re1 C13 1.921(4) 7_565
Re1 N1 2.173(3) 7_565
